data_7026898
loop_
_publ_author_name
'Fawcett, John'
'Harding, Duncan A. J.'
'Hope, Eric G.'
'Singh, Kuldip'
'Solan, Gregory A.'

_publ_section_title
;
 Stabilisation of iridium(III) fluoride complexes with NHCs.
;
_journal_issue 44
_journal_name_full 'Dalton transactions (Cambridge, England : 2003)'
_journal_page_first 10781
_journal_page_last 10789
_journal_paper_doi 10.1039/c0dt00857e
_journal_volume 39
_journal_year 2010
_chemical_formula_moiety '(C37 H39 N2 O2 P Ir)+ (B F4)- 0.5(C H Cl3)'
_chemical_formula_sum 'C37.5 H39.5 B Cl1.5 F4 Ir N2 O2 P'
_chemical_formula_weight 913.37
_chemical_name_systematic
;
?
;
_space_group_IT_number 2
_symmetry_cell_setting triclinic
_symmetry_space_group_name_Hall '-P 1'
_symmetry_space_group_name_H-M 'P -1'
_atom_sites_solution_hydrogens geom
_atom_sites_solution_primary direct
_atom_sites_solution_secondary difmap
_audit_creation_method SHELXL-97
_cell_angle_alpha 81.60(2)
_cell_angle_beta 76.57(2)
_cell_angle_gamma 76.53(2)
_cell_formula_units_Z 2
_cell_length_a 8.472(13)
_cell_length_b 15.20(2)
_cell_length_c 16.07(2)
_cell_measurement_reflns_used 997
_cell_measurement_temperature 150(2)
_cell_measurement_theta_max 27.97
_cell_measurement_theta_min 3.08
_cell_volume 1948(5)
_computing_cell_refinement 'Bruker SMART'
_computing_data_collection 'Bruker SMART'
_computing_data_reduction 'Bruker SHELXTL'
_computing_molecular_graphics 'Bruker SHELXTL'
_computing_publication_material 'Bruker SHELXTL'
_computing_structure_refinement 'SHELXL-97 (Sheldrick, 1997)'
_computing_structure_solution 'SHELXS-97 (Sheldrick, 1990)'
_diffrn_ambient_temperature 150(2)
_diffrn_measured_fraction_theta_full 0.984
_diffrn_measured_fraction_theta_max 0.984
_diffrn_measurement_device_type 'Bruker Apex 2000 CCD area detector'
_diffrn_measurement_method 'phi and omega scans'
_diffrn_radiation_monochromator graphite
_diffrn_radiation_source 'fine-focus sealed tube'
_diffrn_radiation_type MoK\a
_diffrn_radiation_wavelength 0.71073
_diffrn_reflns_av_R_equivalents 0.0713
_diffrn_reflns_av_sigmaI/netI 0.0655
_diffrn_reflns_limit_h_max 10
_diffrn_reflns_limit_h_min -10
_diffrn_reflns_limit_k_max 18
_diffrn_reflns_limit_k_min -19
_diffrn_reflns_limit_l_max 20
_diffrn_reflns_limit_l_min -19
_diffrn_reflns_number 16473
_diffrn_reflns_theta_full 27.00
_diffrn_reflns_theta_max 27.00
_diffrn_reflns_theta_min 1.31
_exptl_absorpt_coefficient_mu 3.624
_exptl_absorpt_correction_T_max 0.928
_exptl_absorpt_correction_T_min 0.467
_exptl_absorpt_correction_type empirical
_exptl_absorpt_process_details
;
absorption correction based on 3198 reflections (SADABS); Rint 0.120
before correction and 0.034 after.
;
_exptl_crystal_colour orange
_exptl_crystal_density_diffrn 1.557
_exptl_crystal_density_method 'not measured'
_exptl_crystal_description block
_exptl_crystal_F_000 906
_exptl_crystal_size_max 0.36
_exptl_crystal_size_mid 0.27
_exptl_crystal_size_min 0.13
_refine_diff_density_max 2.844
_refine_diff_density_min -2.785
_refine_diff_density_rms 0.201
_refine_ls_extinction_method none
_refine_ls_goodness_of_fit_ref 1.175
_refine_ls_hydrogen_treatment constr
_refine_ls_matrix_type full
_refine_ls_number_parameters 440
_refine_ls_number_reflns 8374
_refine_ls_number_restraints 0
_refine_ls_restrained_S_all 1.175
_refine_ls_R_factor_all 0.0504
_refine_ls_R_factor_gt 0.0455
_refine_ls_shift/su_max 0.002
_refine_ls_shift/su_mean 0.000
_refine_ls_structure_factor_coef Fsqd
_refine_ls_weighting_details 'calc w=1/[\s^2^(Fo^2^)+(0.0661P)^2^+8.3942P] where P=(Fo^2^+2Fc^2^)/3'
_refine_ls_weighting_scheme calc
_refine_ls_wR_factor_gt 0.1235
_refine_ls_wR_factor_ref 0.1406
_reflns_number_gt 7761
_reflns_number_total 8374
_reflns_threshold_expression >2sigma(I)
_cod_data_source_file c0dt00857e.txt
_cod_data_source_block 04199
_cod_depositor_comments
;
The following automatic conversions were performed:

'_symmetry_cell_setting' value 'Triclinic' changed to 'triclinic'
according to /home/saulius/struct/CIF-dictionaries/cif_core.dic
dictionary named 'cif_core.dic' version 2.4.2 from 2011-04-26.

Automatic conversion script
Id: cif_fix_values 1891 2012-01-12 08:04:46Z andrius 

The following automatic conversions were performed:

'_refine_ls_hydrogen_treatment' value 'constrained' was replaced with
the value 'constr' as specified in the replacement file
'src/cod-tools/trunk/data/replacement-values/replacement_values.lst'.

Automatic conversion script
Id: cif_fix_values 5376 2017-05-30 11:51:03Z andrius 
;
_cod_original_sg_symbol_H-M P-1
_cod_original_formula_sum 'C37.50 H39.50 B Cl1.50 F4 Ir N2 O2 P'
_cod_database_code 7026898

loop_
_symmetry_equiv_pos_as_xyz
'x, y, z'
'-x, -y, -z'

loop_
_atom_site_label
_atom_site_type_symbol
_atom_site_fract_x
_atom_site_fract_y
_atom_site_fract_z
_atom_site_U_iso_or_equiv
_atom_site_adp_type
_atom_site_occupancy
_atom_site_symmetry_multiplicity
_atom_site_calc_flag
_atom_site_refinement_flags
Ir1 Ir 0.92959(3) 0.751188(14) 0.741366(13) 0.02229(9) Uani 1 1 d .
P1 P 0.8457(2) 0.90060(10) 0.77729(10) 0.0250(3) Uani 1 1 d .
N1 N 0.9548(7) 0.5524(4) 0.8014(3) 0.0250(10) Uani 1 1 d .
N2 N 1.0948(7) 0.5595(3) 0.6723(3) 0.0242(10) Uani 1 1 d .
O1 O 1.2624(7) 0.7971(4) 0.6595(4) 0.0489(14) Uani 1 1 d .
C1 C 1.1405(9) 0.7758(4) 0.6980(5) 0.0318(14) Uani 1 1 d .
O2 O 0.5923(8) 0.7558(5) 0.7073(6) 0.071(2) Uani 1 1 d .
C2 C 0.7140(10) 0.7507(5) 0.7271(5) 0.0412(17) Uani 1 1 d .
C3 C 1.0023(8) 0.6121(4) 0.7346(4) 0.0260(13) Uani 1 1 d .
C4 C 1.0157(9) 0.4635(4) 0.7824(4) 0.0307(13) Uani 1 1 d .
H4 H 0.9985 0.4101 0.8190 0.037 Uiso 1 1 calc R
C5 C 1.1052(9) 0.4683(4) 0.7006(4) 0.0326(14) Uani 1 1 d .
H5 H 1.1639 0.4184 0.6688 0.039 Uiso 1 1 calc R
C6 C 0.8592(8) 0.5810(4) 0.8825(4) 0.0286(13) Uani 1 1 d .
C7 C 0.9362(8) 0.6107(4) 0.9377(4) 0.0249(12) Uani 1 1 d .
C8 C 0.8364(9) 0.6458(5) 1.0122(4) 0.0311(14) Uani 1 1 d .
H8 H 0.8858 0.6683 1.0498 0.037 Uiso 1 1 calc R
C9 C 0.6683(9) 0.6488(5) 1.0331(4) 0.0343(15) Uani 1 1 d .
C10 C 0.5968(9) 0.6143(6) 0.9789(4) 0.0373(16) Uani 1 1 d .
H10 H 0.4818 0.6136 0.9943 0.045 Uiso 1 1 calc R
C11 C 0.6901(10) 0.5805(5) 0.9023(5) 0.0364(15) Uani 1 1 d .
C12 C 1.1222(8) 0.6022(5) 0.9192(4) 0.0311(13) Uani 1 1 d .
H12A H 1.1771 0.5381 0.9161 0.047 Uiso 1 1 calc R
H12B H 1.1531 0.6262 0.9653 0.047 Uiso 1 1 calc R
H12C H 1.1571 0.6370 0.8643 0.047 Uiso 1 1 calc R
C13 C 0.5646(12) 0.6872(7) 1.1157(5) 0.056(2) Uani 1 1 d .
H13A H 0.5613 0.6381 1.1626 0.084 Uiso 1 1 calc R
H13B H 0.4516 0.7143 1.1078 0.084 Uiso 1 1 calc R
H13C H 0.6143 0.7337 1.1298 0.084 Uiso 1 1 calc R
C14 C 0.6095(10) 0.5440(7) 0.8433(5) 0.047(2) Uani 1 1 d .
H14A H 0.6419 0.5709 0.7842 0.070 Uiso 1 1 calc R
H14B H 0.4886 0.5599 0.8619 0.070 Uiso 1 1 calc R
H14C H 0.6459 0.4778 0.8456 0.070 Uiso 1 1 calc R
C15 C 1.1734(7) 0.5921(4) 0.5887(4) 0.0232(11) Uani 1 1 d .
C16 C 1.0837(8) 0.6139(4) 0.5231(4) 0.0273(13) Uani 1 1 d .
C17 C 1.1651(9) 0.6407(5) 0.4415(4) 0.0327(14) Uani 1 1 d .
H17 H 1.1071 0.6539 0.3958 0.039 Uiso 1 1 calc R
C18 C 1.3315(10) 0.6489(5) 0.4249(4) 0.0375(16) Uani 1 1 d .
C19 C 1.4152(9) 0.6278(5) 0.4916(5) 0.0362(15) Uani 1 1 d .
H19 H 1.5278 0.6334 0.4806 0.043 Uiso 1 1 calc R
C20 C 1.3406(8) 0.5987(4) 0.5746(4) 0.0292(13) Uani 1 1 d .
C21 C 0.9064(9) 0.6088(5) 0.5393(5) 0.0369(15) Uani 1 1 d .
H21A H 0.8383 0.6612 0.5687 0.055 Uiso 1 1 calc R
H21B H 0.8894 0.5526 0.5754 0.055 Uiso 1 1 calc R
H21C H 0.8741 0.6092 0.4845 0.055 Uiso 1 1 calc R
C22 C 1.4154(13) 0.6810(7) 0.3372(6) 0.058(2) Uani 1 1 d .
H22A H 1.5341 0.6739 0.3353 0.087 Uiso 1 1 calc R
H22B H 1.3670 0.7452 0.3238 0.087 Uiso 1 1 calc R
H22C H 1.4001 0.6449 0.2950 0.087 Uiso 1 1 calc R
C23 C 1.4359(10) 0.5759(5) 0.6455(5) 0.0399(16) Uani 1 1 d .
H23A H 1.5181 0.5192 0.6361 0.060 Uiso 1 1 calc R
H23B H 1.3593 0.5685 0.7008 0.060 Uiso 1 1 calc R
H23C H 1.4925 0.6251 0.6459 0.060 Uiso 1 1 calc R
C24 C 0.9705(8) 0.9261(4) 0.8448(4) 0.0265(12) Uani 1 1 d .
H24A H 1.0834 0.9273 0.8105 0.032 Uiso 1 1 calc R
H24B H 0.9213 0.9873 0.8643 0.032 Uiso 1 1 calc R
C25 C 0.9824(10) 0.8575(5) 0.9224(5) 0.0380(16) Uani 1 1 d .
H25A H 0.8716 0.8589 0.9585 0.057 Uiso 1 1 calc R
H25B H 1.0547 0.8725 0.9554 0.057 Uiso 1 1 calc R
H25C H 1.0287 0.7966 0.9035 0.057 Uiso 1 1 calc R
C26 C 0.6361(9) 0.9271(4) 0.8422(4) 0.0311(14) Uani 1 1 d .
C27 C 0.5695(9) 0.8588(5) 0.8931(5) 0.0365(15) Uani 1 1 d .
H27 H 0.6303 0.7978 0.8928 0.044 Uiso 1 1 calc R
C28 C 0.4132(10) 0.8791(6) 0.9451(6) 0.0482(19) Uani 1 1 d .
H28 H 0.3669 0.8318 0.9805 0.058 Uiso 1 1 calc R
C29 C 0.3250(10) 0.9671(6) 0.9458(6) 0.051(2) Uani 1 1 d .
H29 H 0.2176 0.9807 0.9813 0.061 Uiso 1 1 calc R
C30 C 0.3930(10) 1.0366(6) 0.8943(6) 0.0461(19) Uani 1 1 d .
H30 H 0.3323 1.0976 0.8943 0.055 Uiso 1 1 calc R
C31 C 0.5473(9) 1.0162(5) 0.8440(5) 0.0374(15) Uani 1 1 d .
H31 H 0.5949 1.0636 0.8096 0.045 Uiso 1 1 calc R
C32 C 0.8492(9) 0.9860(4) 0.6857(4) 0.0277(13) Uani 1 1 d .
C33 C 0.7955(13) 0.9729(6) 0.6147(6) 0.051(2) Uani 1 1 d .
H33 H 0.7620 0.9179 0.6129 0.061 Uiso 1 1 calc R
C34 C 0.7901(16) 1.0395(7) 0.5457(6) 0.067(3) Uani 1 1 d .
H34 H 0.7434 1.0324 0.4994 0.080 Uiso 1 1 calc R
C35 C 0.8516(15) 1.1150(6) 0.5444(6) 0.059(3) Uani 1 1 d .
H35 H 0.8555 1.1583 0.4954 0.071 Uiso 1 1 calc R
C36 C 0.9075(13) 1.1284(5) 0.6134(6) 0.054(2) Uani 1 1 d .
H36 H 0.9462 1.1824 0.6131 0.064 Uiso 1 1 calc R
C37 C 0.9087(11) 1.0642(5) 0.6842(6) 0.0444(18) Uani 1 1 d .
H37 H 0.9501 1.0736 0.7316 0.053 Uiso 1 1 calc R
B1 B 0.9405(14) 0.2344(6) 0.8434(6) 0.047(2) Uani 1 1 d .
F1 F 0.9103(11) 0.2638(5) 0.7633(4) 0.085(2) Uani 1 1 d .
F2 F 1.1043(10) 0.2296(6) 0.8423(6) 0.105(3) Uani 1 1 d .
F3 F 0.8530(8) 0.2978(4) 0.8998(4) 0.0664(15) Uani 1 1 d .
F4 F 0.8962(14) 0.1532(4) 0.8705(5) 0.114(3) Uani 1 1 d .

loop_
_atom_site_aniso_label
_atom_site_aniso_U_11
_atom_site_aniso_U_22
_atom_site_aniso_U_33
_atom_site_aniso_U_23
_atom_site_aniso_U_13
_atom_site_aniso_U_12
Ir1 0.02446(14) 0.01996(14) 0.02348(14) -0.00609(9) -0.00600(9) -0.00313(9)
P1 0.0271(8) 0.0209(7) 0.0272(7) -0.0081(6) -0.0067(6) -0.0012(6)
N1 0.026(3) 0.034(3) 0.014(2) 0.0021(19) 0.0022(18) -0.011(2)
N2 0.031(3) 0.019(2) 0.025(2) -0.0059(19) -0.008(2) -0.003(2)
O1 0.041(3) 0.037(3) 0.069(4) -0.012(3) -0.006(3) -0.010(2)
C1 0.033(4) 0.020(3) 0.047(4) -0.007(3) -0.019(3) 0.000(2)
O2 0.043(4) 0.060(4) 0.129(7) -0.037(4) -0.045(4) 0.000(3)
C2 0.037(4) 0.034(4) 0.053(4) -0.020(3) -0.001(3) -0.005(3)
C3 0.035(3) 0.014(3) 0.034(3) -0.003(2) -0.020(3) 0.000(2)
C4 0.043(4) 0.024(3) 0.027(3) 0.001(2) -0.007(3) -0.012(3)
C5 0.045(4) 0.022(3) 0.031(3) -0.006(2) -0.005(3) -0.007(3)
C6 0.031(3) 0.029(3) 0.027(3) -0.005(2) -0.007(3) -0.006(3)
C7 0.026(3) 0.029(3) 0.018(3) 0.003(2) -0.001(2) -0.010(2)
C8 0.043(4) 0.035(3) 0.018(3) -0.001(2) -0.007(3) -0.015(3)
C9 0.033(4) 0.047(4) 0.019(3) -0.003(3) 0.002(2) -0.009(3)
C10 0.028(3) 0.055(4) 0.026(3) 0.003(3) 0.002(3) -0.015(3)
C11 0.043(4) 0.041(4) 0.032(3) -0.002(3) -0.019(3) -0.013(3)
C12 0.030(3) 0.037(3) 0.030(3) 0.002(3) -0.011(3) -0.013(3)
C13 0.055(5) 0.082(7) 0.031(4) -0.018(4) 0.004(4) -0.020(5)
C14 0.042(4) 0.078(6) 0.031(4) -0.004(4) -0.007(3) -0.034(4)
C15 0.025(3) 0.021(3) 0.023(3) -0.006(2) 0.001(2) -0.006(2)
C16 0.033(3) 0.018(3) 0.033(3) -0.008(2) -0.011(3) -0.001(2)
C17 0.044(4) 0.029(3) 0.025(3) -0.006(2) -0.009(3) -0.004(3)
C18 0.047(4) 0.031(3) 0.028(3) -0.006(3) -0.002(3) -0.001(3)
C19 0.035(4) 0.036(4) 0.035(4) -0.007(3) -0.002(3) -0.004(3)
C20 0.032(3) 0.024(3) 0.033(3) -0.011(2) -0.010(3) -0.001(2)
C21 0.036(4) 0.039(4) 0.042(4) -0.009(3) -0.018(3) -0.008(3)
C22 0.058(6) 0.060(6) 0.044(5) 0.001(4) 0.002(4) -0.005(4)
C23 0.036(4) 0.040(4) 0.048(4) -0.012(3) -0.019(3) -0.001(3)
C24 0.023(3) 0.032(3) 0.025(3) -0.007(2) -0.001(2) -0.007(2)
C25 0.053(5) 0.027(3) 0.038(4) -0.006(3) -0.022(3) -0.003(3)
C26 0.037(4) 0.026(3) 0.032(3) -0.012(3) -0.013(3) 0.000(3)
C27 0.031(4) 0.036(4) 0.038(4) -0.011(3) 0.005(3) -0.007(3)
C28 0.038(4) 0.049(5) 0.060(5) -0.019(4) -0.004(4) -0.011(3)
C29 0.032(4) 0.061(5) 0.063(5) -0.035(4) -0.006(4) -0.001(4)
C30 0.035(4) 0.044(4) 0.053(5) -0.018(4) -0.006(3) 0.009(3)
C31 0.036(4) 0.036(4) 0.036(4) -0.010(3) -0.001(3) -0.002(3)
C32 0.038(3) 0.020(3) 0.021(3) -0.001(2) -0.003(2) -0.002(2)
C33 0.076(6) 0.045(4) 0.044(4) -0.002(3) -0.028(4) -0.021(4)
C34 0.110(9) 0.058(6) 0.038(4) 0.002(4) -0.035(5) -0.015(6)
C35 0.093(8) 0.033(4) 0.047(5) 0.006(4) -0.023(5) -0.004(4)
C36 0.079(7) 0.029(4) 0.059(5) 0.007(4) -0.028(5) -0.015(4)
C37 0.064(5) 0.026(3) 0.049(4) -0.004(3) -0.025(4) -0.007(3)
B1 0.071(7) 0.033(4) 0.047(5) -0.002(4) -0.025(5) -0.015(4)
F1 0.141(7) 0.077(4) 0.055(3) 0.009(3) -0.052(4) -0.034(4)
F2 0.084(5) 0.108(6) 0.142(7) -0.057(5) -0.058(5) 0.007(4)
F3 0.091(4) 0.048(3) 0.069(4) -0.014(3) -0.023(3) -0.022(3)
F4 0.239(11) 0.046(3) 0.069(4) -0.005(3) -0.016(5) -0.071(5)

loop_
_atom_type_symbol
_atom_type_description
_atom_type_scat_dispersion_real
_atom_type_scat_dispersion_imag
_atom_type_scat_source
C C 0.0033 0.0016 'International Tables Vol C Tables 4.2.6.8 and 6.1.1.4'
H H 0.0000 0.0000 'International Tables Vol C Tables 4.2.6.8 and 6.1.1.4'
B B 0.0013 0.0007 'International Tables Vol C Tables 4.2.6.8 and 6.1.1.4'
N N 0.0061 0.0033 'International Tables Vol C Tables 4.2.6.8 and 6.1.1.4'
O O 0.0106 0.0060 'International Tables Vol C Tables 4.2.6.8 and 6.1.1.4'
F F 0.0171 0.0103 'International Tables Vol C Tables 4.2.6.8 and 6.1.1.4'
P P 0.1023 0.0942 'International Tables Vol C Tables 4.2.6.8 and 6.1.1.4'
Ir Ir -1.4442 7.9887 'International Tables Vol C Tables 4.2.6.8 and 6.1.1.4'
Cl Cl 0.1484 0.1585 'International Tables Vol C Tables 4.2.6.8 and 6.1.1.4'

loop_
_geom_angle_atom_site_label_1
_geom_angle_atom_site_label_2
_geom_angle_atom_site_label_3
_geom_angle
C1 Ir1 C2 150.7(4)
C1 Ir1 C3 95.6(3)
C2 Ir1 C3 91.5(3)
C1 Ir1 P1 87.2(2)
C2 Ir1 P1 91.3(2)
C3 Ir1 P1 168.95(18)
C32 P1 C24 107.1(3)
C32 P1 C26 105.3(3)
C24 P1 C26 102.5(3)
C32 P1 Ir1 114.4(2)
C24 P1 Ir1 112.3(2)
C26 P1 Ir1 114.2(2)
C3 N1 C4 111.8(5)
C3 N1 C6 122.3(6)
C4 N1 C6 125.9(5)
C3 N2 C5 110.7(5)
C3 N2 C15 125.5(5)
C5 N2 C15 123.8(5)
O1 C1 Ir1 169.2(6)
O2 C2 Ir1 170.4(9)
N1 C3 N2 104.6(5)
N1 C3 Ir1 121.6(5)
N2 C3 Ir1 133.8(5)
C5 C4 N1 105.8(5)
C5 C4 H4 127.1
N1 C4 H4 127.1
C4 C5 N2 107.1(6)
C4 C5 H5 126.5
N2 C5 H5 126.5
C7 C6 C11 122.2(6)
C7 C6 N1 119.3(6)
C11 C6 N1 118.5(6)
C6 C7 C8 117.6(6)
C6 C7 C12 121.4(6)
C8 C7 C12 121.0(6)
C9 C8 C7 122.0(6)
C9 C8 H8 119.0
C7 C8 H8 119.0
C8 C9 C10 118.9(6)
C8 C9 C13 120.1(7)
C10 C9 C13 121.1(7)
C9 C10 C11 121.5(7)
C9 C10 H10 119.3
C11 C10 H10 119.3
C10 C11 C6 117.7(6)
C10 C11 C14 120.8(7)
C6 C11 C14 121.5(7)
C7 C12 H12A 109.5
C7 C12 H12B 109.5
H12A C12 H12B 109.5
C7 C12 H12C 109.5
H12A C12 H12C 109.5
H12B C12 H12C 109.5
C9 C13 H13A 109.5
C9 C13 H13B 109.5
H13A C13 H13B 109.5
C9 C13 H13C 109.5
H13A C13 H13C 109.5
H13B C13 H13C 109.5
C11 C14 H14A 109.5
C11 C14 H14B 109.5
H14A C14 H14B 109.5
C11 C14 H14C 109.5
H14A C14 H14C 109.5
H14B C14 H14C 109.5
C16 C15 C20 122.2(6)
C16 C15 N2 119.2(6)
C20 C15 N2 118.6(6)
C17 C16 C15 118.1(6)
C17 C16 C21 120.3(6)
C15 C16 C21 121.6(6)
C16 C17 C18 121.5(6)
C16 C17 H17 119.2
C18 C17 H17 119.2
C19 C18 C17 118.6(7)
C19 C18 C22 120.7(8)
C17 C18 C22 120.7(7)
C18 C19 C20 122.3(7)
C18 C19 H19 118.8
C20 C19 H19 118.8
C19 C20 C15 117.2(6)
C19 C20 C23 120.8(7)
C15 C20 C23 122.0(6)
C16 C21 H21A 109.5
C16 C21 H21B 109.5
H21A C21 H21B 109.5
C16 C21 H21C 109.5
H21A C21 H21C 109.5
H21B C21 H21C 109.5
C18 C22 H22A 109.5
C18 C22 H22B 109.5
H22A C22 H22B 109.5
C18 C22 H22C 109.5
H22A C22 H22C 109.5
H22B C22 H22C 109.5
C20 C23 H23A 109.5
C20 C23 H23B 109.5
H23A C23 H23B 109.5
C20 C23 H23C 109.5
H23A C23 H23C 109.5
H23B C23 H23C 109.5
C25 C24 P1 112.4(5)
C25 C24 H24A 109.1
P1 C24 H24A 109.1
C25 C24 H24B 109.1
P1 C24 H24B 109.1
H24A C24 H24B 107.9
C24 C25 H25A 109.5
C24 C25 H25B 109.5
H25A C25 H25B 109.5
C24 C25 H25C 109.5
H25A C25 H25C 109.5
H25B C25 H25C 109.5
C27 C26 C31 119.7(7)
C27 C26 P1 119.5(5)
C31 C26 P1 120.7(6)
C26 C27 C28 119.7(7)
C26 C27 H27 120.1
C28 C27 H27 120.1
C29 C28 C27 120.3(9)
C29 C28 H28 119.8
C27 C28 H28 119.8
C28 C29 C30 120.0(8)
C28 C29 H29 120.0
C30 C29 H29 120.0
C31 C30 C29 119.3(8)
C31 C30 H30 120.3
C29 C30 H30 120.3
C30 C31 C26 121.0(8)
C30 C31 H31 119.5
C26 C31 H31 119.5
C33 C32 C37 118.6(7)
C33 C32 P1 119.8(6)
C37 C32 P1 121.6(5)
C32 C33 C34 120.6(8)
C32 C33 H33 119.7
C34 C33 H33 119.7
C35 C34 C33 120.0(9)
C35 C34 H34 120.0
C33 C34 H34 120.0
C36 C35 C34 120.0(8)
C36 C35 H35 120.0
C34 C35 H35 120.0
C35 C36 C37 120.8(8)
C35 C36 H36 119.6
C37 C36 H36 119.6
C36 C37 C32 119.8(7)
C36 C37 H37 120.1
C32 C37 H37 120.1
F4 B1 F1 110.2(8)
F4 B1 F2 111.8(9)
F1 B1 F2 109.4(10)
F4 B1 F3 110.1(9)
F1 B1 F3 109.7(8)
F2 B1 F3 105.6(7)

loop_
_geom_bond_atom_site_label_1
_geom_bond_atom_site_label_2
_geom_bond_distance
Ir1 C1 1.864(8)
Ir1 C2 1.895(9)
Ir1 C3 2.071(6)
Ir1 P1 2.331(4)
P1 C32 1.814(7)
P1 C24 1.815(7)
P1 C26 1.825(8)
N1 C3 1.351(8)
N1 C4 1.380(9)
N1 C6 1.434(8)
N2 C3 1.354(8)
N2 C5 1.383(8)
N2 C15 1.428(8)
O1 C1 1.164(9)
O2 C2 1.130(10)
C4 C5 1.358(10)
C4 H4 0.9500
C5 H5 0.9500
C6 C7 1.392(9)
C6 C11 1.395(10)
C7 C8 1.393(9)
C7 C12 1.512(9)
C8 C9 1.377(10)
C8 H8 0.9500
C9 C10 1.388(11)
C9 C13 1.523(10)
C10 C11 1.395(10)
C10 H10 0.9500
C11 C14 1.519(9)
C12 H12A 0.9800
C12 H12B 0.9800
C12 H12C 0.9800
C13 H13A 0.9800
C13 H13B 0.9800
C13 H13C 0.9800
C14 H14A 0.9800
C14 H14B 0.9800
C14 H14C 0.9800
C15 C16 1.397(9)
C15 C20 1.406(9)
C16 C17 1.383(10)
C16 C21 1.482(10)
C17 C18 1.404(11)
C17 H17 0.9500
C18 C19 1.379(11)
C18 C22 1.491(11)
C19 C20 1.394(10)
C19 H19 0.9500
C20 C23 1.500(9)
C21 H21A 0.9800
C21 H21B 0.9800
C21 H21C 0.9800
C22 H22A 0.9800
C22 H22B 0.9800
C22 H22C 0.9800
C23 H23A 0.9800
C23 H23B 0.9800
C23 H23C 0.9800
C24 C25 1.512(10)
C24 H24A 0.9900
C24 H24B 0.9900
C25 H25A 0.9800
C25 H25B 0.9800
C25 H25C 0.9800
C26 C27 1.370(10)
C26 C31 1.388(10)
C27 C28 1.385(11)
C27 H27 0.9500
C28 C29 1.373(12)
C28 H28 0.9500
C29 C30 1.392(13)
C29 H29 0.9500
C30 C31 1.361(11)
C30 H30 0.9500
C31 H31 0.9500
C32 C33 1.378(10)
C32 C37 1.390(10)
C33 C34 1.390(12)
C33 H33 0.9500
C34 C35 1.362(15)
C34 H34 0.9500
C35 C36 1.360(13)
C35 H35 0.9500
C36 C37 1.388(11)
C36 H36 0.9500
C37 H37 0.9500
B1 F4 1.356(11)
B1 F1 1.361(11)
B1 F2 1.368(13)
B1 F3 1.382(12)

loop_
_geom_torsion_atom_site_label_1
_geom_torsion_atom_site_label_2
_geom_torsion_atom_site_label_3
_geom_torsion_atom_site_label_4
_geom_torsion
C1 Ir1 P1 C32 66.8(3)
C2 Ir1 P1 C32 -83.9(4)
C3 Ir1 P1 C32 171.6(10)
C1 Ir1 P1 C24 -55.5(3)
C2 Ir1 P1 C24 153.7(3)
C3 Ir1 P1 C24 49.2(10)
C1 Ir1 P1 C26 -171.7(3)
C2 Ir1 P1 C26 37.5(4)
C3 Ir1 P1 C26 -67.0(10)
C2 Ir1 C1 O1 5(3)
C3 Ir1 C1 O1 109(3)
P1 Ir1 C1 O1 -82(3)
C1 Ir1 C2 O2 -2(4)
C3 Ir1 C2 O2 -106(4)
P1 Ir1 C2 O2 85(4)
C4 N1 C3 N2 0.1(7)
C6 N1 C3 N2 177.3(5)
C4 N1 C3 Ir1 179.2(4)
C6 N1 C3 Ir1 -3.5(8)
C5 N2 C3 N1 -0.4(7)
C15 N2 C3 N1 -179.8(5)
C5 N2 C3 Ir1 -179.4(5)
C15 N2 C3 Ir1 1.2(10)
C1 Ir1 C3 N1 132.1(5)
C2 Ir1 C3 N1 -76.4(5)
P1 Ir1 C3 N1 28.1(13)
C1 Ir1 C3 N2 -49.1(6)
C2 Ir1 C3 N2 102.4(7)
P1 Ir1 C3 N2 -153.1(6)
C3 N1 C4 C5 0.3(8)
C6 N1 C4 C5 -176.8(6)
N1 C4 C5 N2 -0.5(8)
C3 N2 C5 C4 0.6(8)
C15 N2 C5 C4 -180.0(6)
C3 N1 C6 C7 -75.0(8)
C4 N1 C6 C7 101.8(8)
C3 N1 C6 C11 103.2(7)
C4 N1 C6 C11 -80.0(9)
C11 C6 C7 C8 -3.9(10)
N1 C6 C7 C8 174.2(6)
C11 C6 C7 C12 174.0(6)
N1 C6 C7 C12 -7.9(9)
C6 C7 C8 C9 2.1(10)
C12 C7 C8 C9 -175.8(6)
C7 C8 C9 C10 1.2(11)
C7 C8 C9 C13 179.5(7)
C8 C9 C10 C11 -2.9(11)
C13 C9 C10 C11 178.8(8)
C9 C10 C11 C6 1.2(11)
C9 C10 C11 C14 -179.2(7)
C7 C6 C11 C10 2.3(10)
N1 C6 C11 C10 -175.8(6)
C7 C6 C11 C14 -177.3(7)
N1 C6 C11 C14 4.6(10)
C3 N2 C15 C16 -86.7(7)
C5 N2 C15 C16 94.0(7)
C3 N2 C15 C20 95.2(7)
C5 N2 C15 C20 -84.2(8)
C20 C15 C16 C17 1.5(9)
N2 C15 C16 C17 -176.6(5)
C20 C15 C16 C21 -178.5(6)
N2 C15 C16 C21 3.4(9)
C15 C16 C17 C18 -2.0(9)
C21 C16 C17 C18 178.0(6)
C16 C17 C18 C19 1.2(10)
C16 C17 C18 C22 -177.9(7)
C17 C18 C19 C20 0.1(11)
C22 C18 C19 C20 179.2(7)
C18 C19 C20 C15 -0.6(10)
C18 C19 C20 C23 179.7(7)
C16 C15 C20 C19 -0.2(9)
N2 C15 C20 C19 177.9(5)
C16 C15 C20 C23 179.5(6)
N2 C15 C20 C23 -2.4(9)
C32 P1 C24 C25 -178.0(5)
C26 P1 C24 C25 71.4(5)
Ir1 P1 C24 C25 -51.6(5)
C32 P1 C26 C27 152.3(6)
C24 P1 C26 C27 -95.8(6)
Ir1 P1 C26 C27 26.0(6)
C32 P1 C26 C31 -31.2(6)
C24 P1 C26 C31 80.7(6)
Ir1 P1 C26 C31 -157.5(5)
C31 C26 C27 C28 0.9(11)
P1 C26 C27 C28 177.4(6)
C26 C27 C28 C29 0.0(13)
C27 C28 C29 C30 -0.3(13)
C28 C29 C30 C31 -0.3(13)
C29 C30 C31 C26 1.2(12)
C27 C26 C31 C30 -1.5(11)
P1 C26 C31 C30 -178.0(6)
C24 P1 C32 C33 166.0(7)
C26 P1 C32 C33 -85.4(7)
Ir1 P1 C32 C33 40.8(7)
C24 P1 C32 C37 -12.5(7)
C26 P1 C32 C37 96.1(7)
Ir1 P1 C32 C37 -137.7(6)
C37 C32 C33 C34 -4.5(14)
P1 C32 C33 C34 177.0(8)
C32 C33 C34 C35 5.8(17)
C33 C34 C35 C36 -4.7(18)
C34 C35 C36 C37 2.5(17)
C35 C36 C37 C32 -1.3(15)
C33 C32 C37 C36 2.3(13)
P1 C32 C37 C36 -179.2(7)
